data_1567386
loop_
_publ_author_name
'Feng, Chi'
'Seki, Tomohiro'
'Sakamoto, Shunichi'
'Sasaki, Toshiyuki'
'Takamizawa, Satoshi'
'Ito, Hajime'

_publ_section_title
;
 Mechanical deformation and multiple thermal restoration of organic
 crystals: reversible multi-stage shape-changing effect with
 luminescence-color changes
;
_journal_issue 33
_journal_name_full 'Chemical Science'
_journal_page_first 9544
_journal_page_last 9551
_journal_paper_doi 10.1039/D2SC03414J
_journal_volume 13
_journal_year 2022
_chemical_formula_moiety 'C11 H8 Au Br F4 N2'
_chemical_formula_sum 'C11 H8 Au Br F4 N2'
_chemical_formula_weight 521.07
_space_group_crystal_system monoclinic
_space_group_IT_number 14
_space_group_name_Hall '-P 2ybc'
_space_group_name_H-M_alt 'P 1 21/c 1'
_atom_sites_solution_hydrogens geom
_atom_sites_solution_primary dual
_audit_creation_date 2022-02-08
_audit_creation_method
;
Olex2 1.2
(compiled 2018.05.29 svn.r3508 for OlexSys, GUI svn.r5506)
;
_audit_update_record
;
2022-03-24 deposited with the CCDC.	2022-07-22 downloaded from the CCDC.
;
_cell_angle_alpha 90
_cell_angle_beta 120.622(5)
_cell_angle_gamma 90
_cell_formula_units_Z 4
_cell_length_a 7.6850(3)
_cell_length_b 15.3186(4)
_cell_length_c 12.9425(5)
_cell_measurement_reflns_used 8556
_cell_measurement_temperature 123
_cell_measurement_theta_max 29.5090
_cell_measurement_theta_min 2.9580
_cell_volume 1311.16(10)
_computing_cell_refinement 'CrysAlisPro 1.171.39.43a (Rigaku OD, 2018)'
_computing_data_collection 'CrysAlisPro 1.171.39.43a (Rigaku OD, 2018)'
_computing_data_reduction 'CrysAlisPro 1.171.39.43a (Rigaku OD, 2018)'
_computing_molecular_graphics 'Olex2 (Dolomanov et al., 2009)'
_computing_publication_material 'Olex2 (Dolomanov et al., 2009)'
_computing_structure_refinement 'ShelXL (Sheldrick, 2015)'
_computing_structure_solution 'ShelXT (Sheldrick, 2015)'
_diffrn_ambient_temperature 123
_diffrn_detector 'CCD plate'
_diffrn_measured_fraction_theta_full 1.000
_diffrn_measured_fraction_theta_max 0.852
_diffrn_measurement_details
;
List of Runs (angles in degrees, time in seconds):

  # Type    Start    End  Width  t~exp~   \w     \q     \k     \f   Frames
#--------------------------------------------------------------------------
  1  \w    -70.00 -45.00   0.50    1.74    --    2.10  43.00-180.00   50
  2  \w     27.00  53.00   0.50    1.74    --    2.10  43.00-180.00   52
  3  \w    -87.00 -34.00   0.50    1.74    --    2.10  57.00 -30.00  106
  4  \w     62.00  92.00   0.50    1.74    --    2.10  57.00 -30.00   60
  5  \w     39.00  87.00   0.50    1.74    --    2.10  14.00 120.00   96
  6  \w    -83.00  11.00   0.50    1.74    --    2.10  29.00 -90.00  188
;
_diffrn_measurement_device 'four-circle diffractometer'
_diffrn_measurement_device_type 'XtaLAB AFC11 (RCD3): quarter-chi single'
_diffrn_measurement_method '\w scans'
_diffrn_orient_matrix_type 'CrysAlisPro convention (1999,Acta A55,543-557)'
_diffrn_orient_matrix_UB_11 0.0021039609
_diffrn_orient_matrix_UB_12 -0.0039294670
_diffrn_orient_matrix_UB_13 0.0552258612
_diffrn_orient_matrix_UB_21 -0.0055277008
_diffrn_orient_matrix_UB_22 0.0460830174
_diffrn_orient_matrix_UB_23 0.0030936903
_diffrn_orient_matrix_UB_31 -0.1070632499
_diffrn_orient_matrix_UB_32 -0.0024579926
_diffrn_orient_matrix_UB_33 -0.0315766839
_diffrn_radiation_monochromator mirror
_diffrn_radiation_probe x-ray
_diffrn_radiation_type MoK\a
_diffrn_radiation_wavelength 0.71073
_diffrn_reflns_av_R_equivalents 0.0382
_diffrn_reflns_av_unetI/netI 0.0294
_diffrn_reflns_Laue_measured_fraction_full 1.000
_diffrn_reflns_Laue_measured_fraction_max 0.852
_diffrn_reflns_limit_h_max 10
_diffrn_reflns_limit_h_min -9
_diffrn_reflns_limit_k_max 19
_diffrn_reflns_limit_k_min -20
_diffrn_reflns_limit_l_max 17
_diffrn_reflns_limit_l_min -17
_diffrn_reflns_number 12804
_diffrn_reflns_point_group_measured_fraction_full 1.000
_diffrn_reflns_point_group_measured_fraction_max 0.852
_diffrn_reflns_theta_full 25.242
_diffrn_reflns_theta_max 29.436
_diffrn_reflns_theta_min 2.659
_diffrn_source 'Rotating-anode X-ray tube (dual wavelength)'
_diffrn_source_type 'Rigaku (Mo) X-ray DW Source'
_exptl_absorpt_coefficient_mu 14.301
_exptl_absorpt_correction_T_max 1.000
_exptl_absorpt_correction_T_min 0.436
_exptl_absorpt_correction_type gaussian
_exptl_absorpt_process_details
;
CrysAlisPro 1.171.39.43a (Rigaku Oxford Diffraction, 2018)
Numerical absorption correction based on gaussian integration over
			a multifaceted crystal model
Empirical absorption correction using spherical harmonics,
 implemented in SCALE3 ABSPACK scaling algorithm.
;
_exptl_crystal_colour colourless
_exptl_crystal_colour_primary colourless
_exptl_crystal_density_diffrn 2.640
_exptl_crystal_description plate
_exptl_crystal_F_000 952
_exptl_crystal_size_max 0.27
_exptl_crystal_size_mid 0.19
_exptl_crystal_size_min 0.04
_refine_diff_density_max 1.475
_refine_diff_density_min -1.147
_refine_diff_density_rms 0.165
_refine_ls_extinction_method none
_refine_ls_goodness_of_fit_ref 1.030
_refine_ls_hydrogen_treatment constr
_refine_ls_matrix_type full
_refine_ls_number_parameters 174
_refine_ls_number_reflns 3100
_refine_ls_number_restraints 0
_refine_ls_restrained_S_all 1.030
_refine_ls_R_factor_all 0.0248
_refine_ls_R_factor_gt 0.0212
_refine_ls_shift/su_max 0.003
_refine_ls_shift/su_mean 0.000
_refine_ls_structure_factor_coef Fsqd
_refine_ls_weighting_details 'w=1/[\s^2^(Fo^2^)+(0.0298P)^2^+0.6330P] where P=(Fo^2^+2Fc^2^)/3'
_refine_ls_weighting_scheme calc
_refine_ls_wR_factor_gt 0.0511
_refine_ls_wR_factor_ref 0.0523
_reflns_Friedel_coverage 0.000
_reflns_number_gt 2841
_reflns_number_total 3100
_reflns_threshold_expression 'I > 2\s(I)'
_cod_data_source_file d2sc03414j6.cif
_cod_data_source_block hyo-307-lt
_cod_depositor_comments 'Adding full bibliography for 1567382--1567387.cif.'
_cod_database_code 1567386
_shelx_shelxl_version_number 2016/6
_chemical_oxdiff_formula 'C H N F Au Br'
_shelx_space_group_comment
;
The symmetry employed for this shelxl refinement is uniquely defined
by the following loop, which should always be used as a source of
symmetry information in preference to the above space-group names.
They are only intended as comments.
;
_shelx_estimated_absorpt_t_max 0.599
_shelx_estimated_absorpt_t_min 0.113
_reflns_odcompleteness_completeness 99.86
_reflns_odcompleteness_iscentric 1
_reflns_odcompleteness_theta 26.32
_olex2_refinement_description
;
1. Fixed Uiso
 At 1.2 times of:
  All C(H) groups
 At 1.5 times of:
  All C(H,H,H) groups
2.a Aromatic/amide H refined with riding coordinates:
 C00C(H00D), C00E(H00E)
2.b Idealised Me refined as rotating group:
 C00A(H00A,H00B,H00C), C00J(H00F,H00G,H00H)
;
_olex2_submission_special_instructions 'No special instructions were received'
_oxdiff_exptl_absorpt_empirical_details
;
Empirical correction (ABSPACK) includes:
- Absorption correction using spherical harmonics
- Frame scaling
;
_oxdiff_exptl_absorpt_empirical_full_max 4.640
_oxdiff_exptl_absorpt_empirical_full_min 0.415

loop_
_space_group_symop_operation_xyz
'x, y, z'
'-x, y+1/2, -z+1/2'
'-x, -y, -z'
'x, -y-1/2, z-1/2'

loop_
_atom_site_label
_atom_site_type_symbol
_atom_site_fract_x
_atom_site_fract_y
_atom_site_fract_z
_atom_site_U_iso_or_equiv
_atom_site_adp_type
_atom_site_occupancy
_atom_site_site_symmetry_order
_atom_site_calc_flag
_atom_site_refinement_flags_posn
_atom_site_refinement_flags_adp
_atom_site_refinement_flags_occupancy
_atom_site_disorder_assembly
_atom_site_disorder_group
Au01 Au 0.24038(2) 0.52185(2) 0.63227(2) 0.01709(6) Uani 1 1 d . . . . .
Br02 Br 0.27600(6) 0.36085(3) 1.12886(3) 0.03515(10) Uani 1 1 d . . . . .
F003 F 0.2190(3) 0.61454(13) 0.84976(18) 0.0249(4) Uani 1 1 d . . . . .
F004 F 0.2265(3) 0.55055(15) 1.04282(17) 0.0286(4) Uani 1 1 d . . . . .
F005 F 0.2851(4) 0.32864(14) 0.7353(2) 0.0394(6) Uani 1 1 d . . . . .
F6 F 0.2974(4) 0.26574(14) 0.9299(2) 0.0428(6) Uani 1 1 d . . . . .
N007 N 0.2547(5) 0.52297(18) 0.4019(3) 0.0197(6) Uani 1 1 d . . . . .
N008 N 0.2374(4) 0.65343(19) 0.4564(3) 0.0226(6) Uani 1 1 d . . . . .
C009 C 0.2409(4) 0.5689(2) 0.4871(3) 0.0182(6) Uani 1 1 d . . . . .
C00A C 0.2556(5) 0.4284(2) 0.3973(3) 0.0229(7) Uani 1 1 d . . . . .
H00A H 0.297760 0.404663 0.476973 0.034 Uiso 1 1 calc GR . . . .
H00B H 0.350134 0.409201 0.372215 0.034 Uiso 1 1 calc GR . . . .
H00C H 0.119349 0.407454 0.339541 0.034 Uiso 1 1 calc GR . . . .
C00B C 0.2508(5) 0.4746(2) 0.7832(3) 0.0198(7) Uani 1 1 d . . . . .
C00C C 0.2511(5) 0.6609(3) 0.3546(3) 0.0277(8) Uani 1 1 d . . . . .
H00D H 0.252420 0.713415 0.316008 0.033 Uiso 1 1 calc R . . . .
C00D C 0.2718(5) 0.3862(2) 0.8097(3) 0.0227(7) Uani 1 1 d . . . . .
C00E C 0.2622(5) 0.5785(3) 0.3203(3) 0.0261(7) Uani 1 1 d . . . . .
H00E H 0.272980 0.562091 0.253040 0.031 Uiso 1 1 calc R . . . .
C00F C 0.2376(5) 0.5264(2) 0.8657(3) 0.0180(7) Uani 1 1 d . . . . .
C00G C 0.2422(5) 0.4957(2) 0.9668(3) 0.0206(7) Uani 1 1 d . . . . .
C00H C 0.2779(6) 0.3521(2) 0.9105(3) 0.0259(7) Uani 1 1 d . . . . .
C00I C 0.2642(5) 0.4063(2) 0.9914(3) 0.0218(7) Uani 1 1 d . . . . .
C00J C 0.2248(6) 0.7267(2) 0.5245(3) 0.0316(8) Uani 1 1 d . . . . .
H00F H 0.112154 0.717270 0.538338 0.047 Uiso 1 1 calc GR . . . .
H00G H 0.202353 0.780848 0.479002 0.047 Uiso 1 1 calc GR . . . .
H00H H 0.351349 0.731188 0.601772 0.047 Uiso 1 1 calc GR . . . .

loop_
_atom_site_aniso_label
_atom_site_aniso_U_11
_atom_site_aniso_U_22
_atom_site_aniso_U_33
_atom_site_aniso_U_23
_atom_site_aniso_U_13
_atom_site_aniso_U_12
Au01 0.01876(8) 0.01655(9) 0.01783(8) 0.00066(4) 0.01067(6) 0.00074(4)
Br02 0.0373(2) 0.0423(2) 0.02324(18) 0.00984(15) 0.01348(16) -0.01003(17)
F003 0.0367(11) 0.0137(10) 0.0247(10) 0.0006(8) 0.0160(9) 0.0021(9)
F004 0.0378(12) 0.0291(11) 0.0217(9) -0.0049(9) 0.0173(9) 0.0017(10)
F005 0.0691(17) 0.0190(11) 0.0380(13) -0.0032(9) 0.0330(13) 0.0073(11)
F6 0.0677(16) 0.0150(11) 0.0435(13) 0.0073(10) 0.0266(12) 0.0009(11)
N007 0.0196(15) 0.0228(17) 0.0157(13) 0.0004(11) 0.0084(11) -0.0002(11)
N008 0.0265(14) 0.0180(14) 0.0257(14) 0.0036(11) 0.0148(12) 0.0028(12)
C009 0.0147(14) 0.0205(16) 0.0190(14) 0.0030(12) 0.0083(12) 0.0010(13)
C00A 0.0215(16) 0.0223(18) 0.0230(15) -0.0030(14) 0.0099(13) -0.0015(14)
C00B 0.0187(16) 0.0200(18) 0.0208(16) 0.0012(12) 0.0102(13) -0.0010(12)
C00C 0.033(2) 0.027(2) 0.0226(17) 0.0089(14) 0.0131(16) 0.0024(15)
C00D 0.0286(17) 0.0199(17) 0.0219(16) -0.0025(13) 0.0144(14) 0.0010(14)
C00E 0.0253(17) 0.034(2) 0.0196(15) 0.0045(15) 0.0120(14) -0.0006(15)
C00F 0.0205(17) 0.0131(17) 0.0183(16) 0.0018(11) 0.0083(14) 0.0006(12)
C00G 0.0165(16) 0.0288(18) 0.0156(15) -0.0049(13) 0.0075(13) -0.0007(14)
C00H 0.0330(19) 0.0151(17) 0.0260(17) 0.0041(14) 0.0124(15) 0.0011(14)
C00I 0.0237(16) 0.0218(17) 0.0179(15) 0.0071(13) 0.0092(13) -0.0016(13)
C00J 0.045(2) 0.0177(18) 0.036(2) 0.0003(15) 0.0233(18) 0.0046(16)

loop_
_atom_type_symbol
_atom_type_description
_atom_type_scat_dispersion_real
_atom_type_scat_dispersion_imag
_atom_type_scat_source
C C 0.0033 0.0016 'International Tables Vol C Tables 4.2.6.8 and 6.1.1.4'
H H 0.0000 0.0000 'International Tables Vol C Tables 4.2.6.8 and 6.1.1.4'
Au Au -2.0133 8.8022 'International Tables Vol C Tables 4.2.6.8 and 6.1.1.4'
Br Br -0.2901 2.4595 'International Tables Vol C Tables 4.2.6.8 and 6.1.1.4'
F F 0.0171 0.0103 'International Tables Vol C Tables 4.2.6.8 and 6.1.1.4'
N N 0.0061 0.0033 'International Tables Vol C Tables 4.2.6.8 and 6.1.1.4'

loop_
_exptl_crystal_face_index_h
_exptl_crystal_face_index_k
_exptl_crystal_face_index_l
_exptl_crystal_face_perp_dist
0 1 -16 0.0752
0 -22 0 0.0390
0 22 0 0.0240
9 1 0 0.1665
-9 -1 0 0.1320
0 -1 16 0.0879

loop_
_geom_angle_atom_site_label_1
_geom_angle_atom_site_label_2
_geom_angle_atom_site_label_3
_geom_angle
_geom_angle_site_symmetry_1
_geom_angle_site_symmetry_3
_geom_angle_publ_flag
C009 Au01 C00B 177.96(13) . . ?
C009 N007 C00A 123.7(3) . . ?
C009 N007 C00E 110.7(3) . . ?
C00E N007 C00A 125.6(3) . . ?
C009 N008 C00C 111.2(3) . . ?
C009 N008 C00J 123.8(3) . . ?
C00C N008 C00J 125.0(3) . . ?
N007 C009 Au01 127.6(2) . . ?
N008 C009 Au01 127.5(2) . . ?
N008 C009 N007 104.8(3) . . ?
N007 C00A H00A 109.5 . . ?
N007 C00A H00B 109.5 . . ?
N007 C00A H00C 109.5 . . ?
H00A C00A H00B 109.5 . . ?
H00A C00A H00C 109.5 . . ?
H00B C00A H00C 109.5 . . ?
C00D C00B Au01 121.7(3) . . ?
C00F C00B Au01 123.7(2) . . ?
C00F C00B C00D 114.6(3) . . ?
N008 C00C H00D 126.8 . . ?
C00E C00C N008 106.5(3) . . ?
C00E C00C H00D 126.8 . . ?
F005 C00D C00B 120.3(3) . . ?
F005 C00D C00H 116.6(3) . . ?
C00H C00D C00B 123.1(3) . . ?
N007 C00E H00E 126.6 . . ?
C00C C00E N007 106.9(3) . . ?
C00C C00E H00E 126.6 . . ?
F003 C00F C00B 119.9(3) . . ?
F003 C00F C00G 115.6(3) . . ?
C00G C00F C00B 124.5(3) . . ?
F004 C00G C00F 121.1(3) . . ?
F004 C00G C00I 119.4(3) . . ?
C00F C00G C00I 119.6(3) . . ?
F6 C00H C00D 119.7(3) . . ?
F6 C00H C00I 119.7(3) . . ?
C00I C00H C00D 120.6(3) . . ?
C00G C00I Br02 121.6(3) . . ?
C00H C00I Br02 120.8(3) . . ?
C00H C00I C00G 117.6(3) . . ?
N008 C00J H00F 109.5 . . ?
N008 C00J H00G 109.5 . . ?
N008 C00J H00H 109.5 . . ?
H00F C00J H00G 109.5 . . ?
H00F C00J H00H 109.5 . . ?
H00G C00J H00H 109.5 . . ?

loop_
_geom_bond_atom_site_label_1
_geom_bond_atom_site_label_2
_geom_bond_distance
_geom_bond_site_symmetry_2
_geom_bond_publ_flag
Au01 C009 2.014(3) . ?
Au01 C00B 2.046(3) . ?
Br02 C00I 1.869(3) . ?
F003 C00F 1.363(4) . ?
F004 C00G 1.345(4) . ?
F005 C00D 1.347(4) . ?
F6 C00H 1.341(4) . ?
N007 C009 1.357(4) . ?
N007 C00A 1.450(5) . ?
N007 C00E 1.380(5) . ?
N008 C009 1.351(4) . ?
N008 C00C 1.379(4) . ?
N008 C00J 1.461(4) . ?
C00A H00A 0.9800 . ?
C00A H00B 0.9800 . ?
C00A H00C 0.9800 . ?
C00B C00D 1.386(5) . ?
C00B C00F 1.374(5) . ?
C00C H00D 0.9500 . ?
C00C C00E 1.354(6) . ?
C00D C00H 1.384(5) . ?
C00E H00E 0.9500 . ?
C00F C00G 1.373(5) . ?
C00G C00I 1.398(5) . ?
C00H C00I 1.381(5) . ?
C00J H00F 0.9800 . ?
C00J H00G 0.9800 . ?
C00J H00H 0.9800 . ?

loop_
_exptl_oxdiff_crystal_face_indexfrac_h
_exptl_oxdiff_crystal_face_indexfrac_k
_exptl_oxdiff_crystal_face_indexfrac_l
_exptl_oxdiff_crystal_face_x
_exptl_oxdiff_crystal_face_y
_exptl_oxdiff_crystal_face_z
0.1700 1.0859 -15.8257 -0.8779 0.0001 0.4789
0.0301 -21.5852 0.3512 0.1043 -0.9938 0.0387
0.1954 21.5865 -0.3573 -0.1041 0.9926 -0.0627
9.3955 1.1456 -0.2764 0.0000 -0.0000 -1.0000
-9.2722 -1.1030 -0.1366 -0.0227 0.0000 0.9997
-0.3905 -1.1245 16.0052 0.8875 -0.0001 -0.4608
